data_1571125
loop_
_publ_author_name
'Li, Zunhua'
'Tan, Yingzi'
'Ding, Manhua'
'Tang, Linli'
'Zeng, Fei'

_publ_section_title
;
 Keto-Adamantane-Based Macrocycle Crystalline Supramolecular Assemblies
 Showing Selective Vapochromism to Tetrahydrofuran.
;
_journal_issue 3
_journal_name_full 'Molecules (Basel, Switzerland)'
_journal_page_first 719
_journal_paper_doi 10.3390/molecules29030719
_journal_volume 29
_journal_year 2024
_chemical_formula_moiety '2(C54 H60 O10), C2 H4 Cl4, C16 Cl4 N4 O4'
_chemical_formula_sum 'C126 H124 Cl8 N4 O24'
_chemical_formula_weight 2361.88
_space_group_crystal_system monoclinic
_space_group_IT_number 15
_space_group_name_Hall '-C 2yc'
_space_group_name_H-M_alt 'C 1 2/c 1'
_atom_sites_solution_hydrogens geom
_atom_sites_solution_primary dual
_audit_creation_date 2022-12-08
_audit_creation_method
;
Olex2 1.3
(compiled 2020.02.04 svn.rd84adfe8 for OlexSys, GUI svn.r6032)
;
_cell_angle_alpha 90
_cell_angle_beta 111.022(4)
_cell_angle_gamma 90
_cell_formula_units_Z 2
_cell_length_a 18.227(5)
_cell_length_b 18.218(5)
_cell_length_c 19.010(5)
_cell_measurement_reflns_used 6295
_cell_measurement_temperature 296.15
_cell_measurement_theta_max 25.49
_cell_measurement_theta_min 2.23
_cell_volume 5892(3)
_computing_cell_refinement 'SAINT v8.34A (Bruker, 2013)'
_computing_data_reduction 'SAINT v8.34A (Bruker, 2013)'
_computing_molecular_graphics 'Olex2 1.3 (Dolomanov et al., 2009)'
_computing_publication_material 'Olex2 1.3 (Dolomanov et al., 2009)'
_computing_structure_refinement 'SHELXL 2018/3 (Sheldrick, 2015)'
_computing_structure_solution 'SHELXT 2018/2 (Sheldrick, 2018)'
_diffrn_ambient_temperature 296.15
_diffrn_measured_fraction_theta_full 0.998
_diffrn_measured_fraction_theta_max 0.985
_diffrn_measurement_device_type 'Bruker APEX-II CCD'
_diffrn_measurement_method '\f and \w scans'
_diffrn_radiation_type MoK\a
_diffrn_radiation_wavelength 0.71073
_diffrn_reflns_av_R_equivalents 0.0311
_diffrn_reflns_av_unetI/netI 0.0274
_diffrn_reflns_Laue_measured_fraction_full 0.998
_diffrn_reflns_Laue_measured_fraction_max 0.985
_diffrn_reflns_limit_h_max 23
_diffrn_reflns_limit_h_min -23
_diffrn_reflns_limit_k_max 23
_diffrn_reflns_limit_k_min -23
_diffrn_reflns_limit_l_max 24
_diffrn_reflns_limit_l_min -24
_diffrn_reflns_number 32617
_diffrn_reflns_point_group_measured_fraction_full 0.998
_diffrn_reflns_point_group_measured_fraction_max 0.985
_diffrn_reflns_theta_full 25.242
_diffrn_reflns_theta_max 27.527
_diffrn_reflns_theta_min 1.638
_diffrn_source_current 30.0
_diffrn_source_power 1.5
_diffrn_source_voltage 50.0
_diffrn_standards_number 0
_exptl_absorpt_coefficient_mu 0.265
_exptl_absorpt_correction_T_max 0.7456
_exptl_absorpt_correction_T_min 0.7035
_exptl_absorpt_correction_type none
_exptl_crystal_density_diffrn 1.331
_exptl_crystal_description block
_exptl_crystal_F_000 2472
_refine_diff_density_max 0.848
_refine_diff_density_min -0.387
_refine_diff_density_rms 0.077
_refine_ls_extinction_method none
_refine_ls_goodness_of_fit_ref 1.041
_refine_ls_hydrogen_treatment constr
_refine_ls_matrix_type full
_refine_ls_number_parameters 434
_refine_ls_number_reflns 6693
_refine_ls_number_restraints 85
_refine_ls_restrained_S_all 1.048
_refine_ls_R_factor_all 0.1149
_refine_ls_R_factor_gt 0.0801
_refine_ls_shift/su_max 0.001
_refine_ls_shift/su_mean 0.000
_refine_ls_structure_factor_coef Fsqd
_refine_ls_weighting_details 'w=1/[\s^2^(Fo^2^)+(0.1710P)^2^+1.7670P] where P=(Fo^2^+2Fc^2^)/3'
_refine_ls_weighting_scheme calc
_refine_ls_wR_factor_gt 0.2302
_refine_ls_wR_factor_ref 0.2671
_reflns_Friedel_coverage 0.000
_reflns_number_gt 4222
_reflns_number_total 6693
_reflns_threshold_expression 'I > 2\s(I)'
_cod_data_source_file 11.cif
_cod_data_source_block 11
_cod_database_code 1571125
_shelx_shelxl_version_number 2018/3
_shelx_space_group_comment
;
The symmetry employed for this shelxl refinement is uniquely defined
by the following loop, which should always be used as a source of
symmetry information in preference to the above space-group names.
They are only intended as comments.
;
_olex2_refinement_description
;
1. Fixed Uiso
 At 1.2 times of:
  All C(H) groups, All C(H,H) groups
 At 1.5 times of:
  All C(H,H,H) groups
2. Restrained distances
 Cl-C1_$2 \\sim Cl1_$2-C1_$2
 with sigma of 0.02
3. Uiso/Uaniso restraints and constraints
Cl2 \\sim Cl3A \\sim C2A \\sim C3A \\sim C2 \\sim O2A \\sim C4A \\sim C4 \\sim
C3 \\sim C6A \\sim O1 \\sim C5 \\sim N1A \\sim N1 \\sim O1 \\sim Cl3A \\sim C2A
\\sim C3A \\sim C2 \\sim O2A \\sim C4A \\sim Cl2 \\sim C4 \\sim C3 \\sim C6A
\\sim C5 \\sim N1A \\sim N1: within -1.8A with sigma of 0.015 and sigma for
terminal atoms of 0.03 within -1.8A
4. Others
 Fixed Sof: Cl1(0.5) Cl(0.5) C1(0.5) H1A(0.5) H1B(0.5) Cl3A(0.5) O2A(0.5)
 C3(0.5) C4(0.5) C2(0.5) C2A(0.5) C3A(0.5) C4A(0.5) C6A(0.5) Cl2(0.5) C5(0.5)
 N1A(0.5) O1(0.5) N1(0.5)
5.a Ternary CH refined with riding coordinates:
 C00R(H00R), C00U(H00U)
5.b Secondary CH2 refined with riding coordinates:
 C009(H00A,H00B), C00K(H00D,H00E), C00O(H00F,H00G), C00Q(H00H,H00I), C00S(H00J,
 H00K), C00V(H00L,H00M), C1(H1A,H1B)
5.c Aromatic/amide H refined with riding coordinates:
 C008(H008), C00B(H00C), C00P(H00P), C00T(H00T)
5.d Fitted hexagon refined as free rotating group:
 C3(C4,C2,C2A,C3A,C4A)
5.e Idealised Me refined as rotating group:
 C00W(H00N,H00O,H00Q), C00X(H00S,H00V,H00W), C00Y(H00X,H00Y,H), C00Z(H00Z,HA,HB)
;
_smtbx_masks_void_probe_radius 1.2
_smtbx_masks_void_truncation_radius 1.2
_olex2_submission_special_instructions 'No special instructions were received'

loop_
_space_group_symop_operation_xyz
'x, y, z'
'-x, y, -z+1/2'
'x+1/2, y+1/2, z'
'-x+1/2, y+1/2, -z+1/2'
'-x, -y, -z'
'x, -y, z-1/2'
'-x+1/2, -y+1/2, -z'
'x+1/2, -y+1/2, z-1/2'

loop_
_atom_site_label
_atom_site_type_symbol
_atom_site_fract_x
_atom_site_fract_y
_atom_site_fract_z
_atom_site_U_iso_or_equiv
_atom_site_adp_type
_atom_site_occupancy
_atom_site_site_symmetry_order
_atom_site_calc_flag
_atom_site_refinement_flags_posn
_atom_site_refinement_flags_adp
_atom_site_refinement_flags_occupancy
_atom_site_disorder_assembly
_atom_site_disorder_group
O003 O 0.63925(13) 0.08119(10) 0.65139(11) 0.0600(5) Uani 1 1 d . . . . .
O004 O 0.79387(13) 0.51978(11) 0.50018(12) 0.0654(6) Uani 1 1 d . . . . .
O005 O 0.65291(13) 0.41990(10) 0.74996(12) 0.0641(6) Uani 1 1 d . . . . .
O006 O 0.71418(15) 0.28552(11) 0.82356(11) 0.0734(7) Uani 1 1 d . . . . .
O007 O 0.59885(14) 0.51354(13) 0.61733(14) 0.0774(7) Uani 1 1 d . . . . .
C008 C 0.62939(14) 0.27676(13) 0.61964(13) 0.0431(5) Uani 1 1 d . . . . .
H008 H 0.614192 0.309561 0.579484 0.052 Uiso 1 1 calc R U . . .
C009 C 0.84483(13) 0.36223(13) 0.49611(13) 0.0410(5) Uani 1 1 d . . . . .
H00A H 0.824977 0.402684 0.461271 0.049 Uiso 1 1 calc R U . . .
H00B H 0.802270 0.327484 0.488099 0.049 Uiso 1 1 calc R U . . .
C00A C 0.70008(16) 0.42566(13) 0.64813(14) 0.0472(6) Uani 1 1 d . . . . .
C00B C 0.76662(15) 0.39713(13) 0.63758(14) 0.0452(6) Uani 1 1 d . . . . .
H00C H 0.789263 0.354984 0.664109 0.054 Uiso 1 1 calc R U . . .
C00C C 0.87134(15) 0.39150(13) 0.57752(13) 0.0442(5) Uani 1 1 d . . . . .
C00D C 0.61922(14) 0.20275(13) 0.60288(13) 0.0427(5) Uani 1 1 d . . . . .
C00E C 0.66092(15) 0.30620(14) 0.69267(14) 0.0466(6) Uani 1 1 d . . . . .
C00F C 0.80099(15) 0.42766(13) 0.59008(14) 0.0454(6) Uani 1 1 d . . . . .
C00G C 0.64445(15) 0.15501(14) 0.66571(14) 0.0482(6) Uani 1 1 d . . . . .
C00H C 0.76289(16) 0.49063(14) 0.54982(15) 0.0512(6) Uani 1 1 d . . . . .
C00I C 0.91255(14) 0.32424(13) 0.47921(13) 0.0413(5) Uani 1 1 d . . . . .
C00J C 0.66995(15) 0.38736(14) 0.70191(14) 0.0470(6) Uani 1 1 d . . . . .
C00K C 0.94204(15) 0.26065(14) 0.53508(13) 0.0480(6) Uani 1 1 d . . . . .
H00D H 0.899879 0.225546 0.527524 0.058 Uiso 1 1 calc R U . . .
H00E H 0.984791 0.235756 0.525903 0.058 Uiso 1 1 calc R U . . .
C00L C 0.66547(17) 0.48857(14) 0.60833(16) 0.0539(7) Uani 1 1 d . . . . .
C00M C 0.68316(17) 0.25703(15) 0.75262(14) 0.0526(6) Uani 1 1 d . . . . .
Cl1 Cl 0.8707(2) 0.1711(2) 0.7476(2) 0.1459(11) Uani 0.5 1 d . . P . .
C00O C 0.98084(15) 0.37907(14) 0.49414(15) 0.0492(6) Uani 1 1 d . . . . .
H00F H 1.024136 0.355382 0.484798 0.059 Uiso 1 1 calc R U . . .
H00G H 0.963675 0.420380 0.459954 0.059 Uiso 1 1 calc R U . . .
C00P C 0.69718(17) 0.52028(14) 0.55883(16) 0.0560(7) Uani 1 1 d . . . . .
H00P H 0.673787 0.561847 0.531594 0.067 Uiso 1 1 calc R U . . .
C00Q C 0.90181(16) 0.32554(15) 0.63028(14) 0.0505(6) Uani 1 1 d . . . . .
H00H H 0.918673 0.341897 0.682233 0.061 Uiso 1 1 calc R U . . .
H00I H 0.859637 0.290323 0.622111 0.061 Uiso 1 1 calc R U . . .
C00R C 0.97054(16) 0.28857(16) 0.61627(14) 0.0544(7) Uani 1 1 d . . . . .
H00R H 0.988722 0.246850 0.650703 0.065 Uiso 1 1 calc R U . . .
C00S C 0.94093(16) 0.44487(15) 0.59098(15) 0.0532(6) Uani 1 1 d . . . . .
H00J H 0.923669 0.486925 0.557823 0.064 Uiso 1 1 calc R U . . .
H00K H 0.958893 0.462392 0.642578 0.064 Uiso 1 1 calc R U . . .
C00T C 0.67454(18) 0.18192(15) 0.73871(14) 0.0558(7) Uani 1 1 d . . . . .
H00T H 0.689189 0.149287 0.779013 0.067 Uiso 1 1 calc R U . . .
C00U C 1.00887(16) 0.40671(17) 0.57612(15) 0.0556(7) Uani 1 1 d . . . . .
H00U H 1.051875 0.441808 0.584220 0.067 Uiso 1 1 calc R U . . .
C00V C 1.03832(16) 0.34221(18) 0.62948(15) 0.0628(8) Uani 1 1 d . . . . .
H00L H 1.057118 0.359217 0.681278 0.075 Uiso 1 1 calc R U . . .
H00M H 1.081434 0.318177 0.620148 0.075 Uiso 1 1 calc R U . . .
C00W C 0.7572(2) 0.57931(19) 0.4543(2) 0.0823(11) Uani 1 1 d . . . . .
H00N H 0.786869 0.592982 0.423534 0.124 Uiso 1 1 calc R U . . .
H00O H 0.754785 0.620122 0.485299 0.124 Uiso 1 1 calc R U . . .
H00Q H 0.704969 0.565586 0.422542 0.124 Uiso 1 1 calc R U . . .
C00X C 0.6649(3) 0.03170(17) 0.71285(19) 0.0927(13) Uani 1 1 d . . . . .
H00S H 0.663241 -0.017504 0.694250 0.139 Uiso 1 1 calc R U . . .
H00V H 0.631144 0.035461 0.741513 0.139 Uiso 1 1 calc R U . . .
H00W H 0.717820 0.043582 0.744450 0.139 Uiso 1 1 calc R U . . .
C00Y C 0.5580(2) 0.5730(2) 0.5722(3) 0.0877(11) Uani 1 1 d . . . . .
H00X H 0.542388 0.559934 0.519980 0.132 Uiso 1 1 calc R U . . .
H00Y H 0.591659 0.615216 0.582199 0.132 Uiso 1 1 calc R U . . .
H H 0.512159 0.584079 0.583971 0.132 Uiso 1 1 calc R U . . .
C00Z C 0.7561(3) 0.2359(2) 0.88295(18) 0.0973(14) Uani 1 1 d . . . . .
H00Z H 0.792581 0.207824 0.868032 0.146 Uiso 1 1 calc R U . . .
HA H 0.719499 0.203433 0.892944 0.146 Uiso 1 1 calc R U . . .
HB H 0.784122 0.263376 0.927648 0.146 Uiso 1 1 calc R U . . .
Cl Cl 0.6380(3) 0.4038(3) 0.3872(3) 0.1765(15) Uani 0.5 1 d D . P . .
C1 C 0.8611(9) 0.1022(8) 0.6942(6) 0.163(6) Uani 0.5 1 d . . P . .
H1A H 0.901495 0.068169 0.723497 0.196 Uiso 0.5 1 calc R U P . .
H1B H 0.811572 0.080241 0.691038 0.196 Uiso 0.5 1 calc R U P . .
Cl3A Cl 0.6004(2) 0.27832(18) 0.94341(15) 0.0840(8) Uani 0.5 1 d . U P A 1
O2A O 0.5455(4) 0.4100(4) 0.8509(4) 0.0907(18) Uani 0.5 1 d . U P A 1
C3 C 0.4774(4) 0.2950(3) 0.68967(18) 0.076(2) Uani 0.5 1 d G U P A 1
C4 C 0.4961(4) 0.2265(3) 0.7236(3) 0.080(2) Uani 0.5 1 d G U P A 1
C2 C 0.5329(3) 0.22123(19) 0.8014(3) 0.0602(19) Uani 0.5 1 d G U P A 1
C2A C 0.5509(2) 0.2845(3) 0.84518(18) 0.0618(17) Uani 0.5 1 d G U P A 1
C3A C 0.5322(3) 0.3530(2) 0.8112(3) 0.0680(18) Uani 0.5 1 d G U P A 1
C4A C 0.4954(4) 0.3582(2) 0.7335(3) 0.085(3) Uani 0.5 1 d G U P A 1
C6A C 0.4769(6) 0.4286(7) 0.6965(7) 0.093(3) Uani 0.5 1 d . U P A 1
Cl2 Cl 0.55772(13) 0.13255(12) 0.84064(12) 0.0821(5) Uani 0.5 1 d . U P A 1
C5 C 0.4369(5) 0.2993(6) 0.6114(5) 0.083(2) Uani 0.5 1 d . U P A 1
N1A N 0.4606(5) 0.4786(6) 0.6630(6) 0.121(3) Uani 0.5 1 d . U P A 1
O1 O 0.4756(3) 0.1741(4) 0.6830(3) 0.0923(16) Uani 0.5 1 d . U P A 1
N1 N 0.4111(9) 0.3119(8) 0.5534(9) 0.121(5) Uani 0.5 1 d . U P A 1

loop_
_atom_site_aniso_label
_atom_site_aniso_U_11
_atom_site_aniso_U_22
_atom_site_aniso_U_33
_atom_site_aniso_U_23
_atom_site_aniso_U_13
_atom_site_aniso_U_12
O003 0.0875(14) 0.0385(9) 0.0446(10) 0.0049(7) 0.0123(9) 0.0028(9)
O004 0.0847(14) 0.0557(11) 0.0729(13) 0.0229(10) 0.0493(11) 0.0159(10)
O005 0.0941(15) 0.0521(11) 0.0645(13) -0.0054(9) 0.0509(11) 0.0037(10)
O006 0.1175(18) 0.0533(12) 0.0401(10) -0.0042(9) 0.0171(11) 0.0031(11)
O007 0.0835(15) 0.0730(14) 0.0965(17) 0.0215(12) 0.0576(13) 0.0268(12)
C008 0.0526(13) 0.0412(12) 0.0400(12) 0.0018(9) 0.0223(10) 0.0027(10)
C009 0.0481(12) 0.0375(11) 0.0386(12) 0.0014(9) 0.0170(10) 0.0011(9)
C00A 0.0631(15) 0.0404(12) 0.0450(13) -0.0064(10) 0.0279(12) -0.0037(11)
C00B 0.0618(15) 0.0370(12) 0.0411(13) -0.0035(9) 0.0238(11) -0.0003(10)
C00C 0.0541(13) 0.0425(12) 0.0383(12) -0.0001(10) 0.0195(10) 0.0030(10)
C00D 0.0486(13) 0.0441(13) 0.0390(12) 0.0027(9) 0.0200(10) 0.0034(10)
C00E 0.0557(14) 0.0460(13) 0.0441(13) -0.0034(10) 0.0254(11) 0.0002(11)
C00F 0.0601(15) 0.0388(12) 0.0426(13) -0.0013(10) 0.0249(11) 0.0004(10)
C00G 0.0576(14) 0.0421(13) 0.0446(13) 0.0010(10) 0.0179(11) 0.0008(11)
C00H 0.0707(17) 0.0407(13) 0.0516(15) 0.0026(11) 0.0333(13) 0.0036(11)
C00I 0.0487(13) 0.0409(12) 0.0353(11) 0.0017(9) 0.0164(10) 0.0043(10)
C00J 0.0555(14) 0.0460(13) 0.0455(13) -0.0037(10) 0.0254(11) -0.0001(11)
C00K 0.0566(14) 0.0489(14) 0.0412(13) 0.0069(10) 0.0210(11) 0.0120(11)
C00L 0.0671(16) 0.0439(14) 0.0600(16) -0.0005(12) 0.0339(13) 0.0054(12)
C00M 0.0682(16) 0.0518(15) 0.0381(13) -0.0050(11) 0.0194(12) -0.0003(12)
Cl1 0.146(2) 0.145(2) 0.140(3) 0.036(2) 0.043(2) -0.029(2)
C00O 0.0483(13) 0.0548(15) 0.0460(14) 0.0015(11) 0.0190(11) -0.0011(11)
C00P 0.0714(17) 0.0438(14) 0.0602(16) 0.0105(12) 0.0325(14) 0.0120(12)
C00Q 0.0671(16) 0.0523(14) 0.0362(12) 0.0049(10) 0.0233(11) 0.0071(12)
C00R 0.0633(16) 0.0607(16) 0.0379(13) 0.0120(11) 0.0166(11) 0.0168(13)
C00S 0.0623(16) 0.0539(15) 0.0415(13) -0.0054(11) 0.0165(12) -0.0054(12)
C00T 0.0798(18) 0.0463(14) 0.0387(13) 0.0065(11) 0.0179(13) 0.0027(13)
C00U 0.0501(14) 0.0673(17) 0.0460(15) -0.0032(12) 0.0130(12) -0.0084(12)
C00V 0.0553(16) 0.085(2) 0.0420(14) 0.0020(14) 0.0097(12) 0.0101(15)
C00W 0.117(3) 0.067(2) 0.083(2) 0.0345(18) 0.060(2) 0.0271(19)
C00X 0.152(4) 0.0416(15) 0.0556(19) 0.0107(14) 0.002(2) 0.0023(19)
C00Y 0.082(2) 0.085(2) 0.108(3) 0.025(2) 0.049(2) 0.0323(19)
C00Z 0.151(4) 0.071(2) 0.0412(17) -0.0033(15) -0.001(2) 0.017(2)
Cl 0.169(3) 0.183(4) 0.166(3) -0.003(3) 0.047(3) -0.013(3)
C1 0.177(12) 0.203(15) 0.139(11) 0.061(11) 0.091(10) -0.013(11)
Cl3A 0.0793(16) 0.115(2) 0.0570(12) 0.0034(12) 0.0228(10) -0.0106(15)
O2A 0.083(4) 0.101(5) 0.094(4) -0.007(4) 0.039(4) -0.005(3)
C3 0.068(5) 0.116(6) 0.047(4) 0.024(4) 0.026(3) 0.025(4)
C4 0.068(5) 0.115(5) 0.056(5) -0.014(3) 0.019(5) -0.006(4)
C2 0.070(5) 0.064(4) 0.061(5) 0.023(3) 0.040(4) 0.010(3)
C2A 0.055(4) 0.098(5) 0.040(4) -0.019(3) 0.026(3) -0.019(3)
C3A 0.048(4) 0.083(4) 0.086(5) -0.012(4) 0.040(4) -0.005(3)
C4A 0.060(4) 0.097(4) 0.107(8) 0.015(4) 0.040(5) 0.004(5)
C6A 0.076(5) 0.104(6) 0.114(6) 0.034(5) 0.055(5) 0.012(4)
Cl2 0.0945(13) 0.0808(12) 0.0842(13) 0.0132(10) 0.0479(11) 0.0084(10)
C5 0.067(4) 0.138(6) 0.046(4) 0.013(5) 0.023(4) 0.019(4)
N1A 0.099(5) 0.132(7) 0.158(7) 0.068(6) 0.076(5) 0.022(5)
O1 0.089(4) 0.108(4) 0.077(3) -0.029(3) 0.026(3) -0.024(3)
N1 0.095(6) 0.143(10) 0.145(9) 0.002(8) 0.065(6) -0.001(7)

loop_
_atom_type_symbol
_atom_type_description
_atom_type_scat_dispersion_real
_atom_type_scat_dispersion_imag
_atom_type_scat_source
C C 0.0033 0.0016 'International Tables Vol C Tables 4.2.6.8 and 6.1.1.4'
H H 0.0000 0.0000 'International Tables Vol C Tables 4.2.6.8 and 6.1.1.4'
Cl Cl 0.1484 0.1585 'International Tables Vol C Tables 4.2.6.8 and 6.1.1.4'
N N 0.0061 0.0033 'International Tables Vol C Tables 4.2.6.8 and 6.1.1.4'
O O 0.0106 0.0060 'International Tables Vol C Tables 4.2.6.8 and 6.1.1.4'

loop_
_geom_angle_atom_site_label_1
_geom_angle_atom_site_label_2
_geom_angle_atom_site_label_3
_geom_angle
_geom_angle_site_symmetry_1
_geom_angle_site_symmetry_3
_geom_angle_publ_flag
C00G O003 C00X 118.9(2) . . ?
C00H O004 C00W 120.5(2) . . ?
C00M O006 C00Z 117.0(2) . . ?
C00L O007 C00Y 118.6(2) . . ?
C00D C008 H008 117.5 . . ?
C00D C008 C00E 125.0(2) . . ?
C00E C008 H008 117.5 . . ?
H00A C009 H00B 107.9 . . ?
C00C C009 H00A 109.2 . . ?
C00C C009 H00B 109.2 . . ?
C00C C009 C00I 112.17(19) . . ?
C00I C009 H00A 109.2 . . ?
C00I C009 H00B 109.2 . . ?
C00B C00A C00J 118.3(2) . . ?
C00L C00A C00B 118.3(2) . . ?
C00L C00A C00J 123.3(2) . . ?
C00A C00B H00C 117.9 . . ?
C00F C00B C00A 124.2(2) . . ?
C00F C00B H00C 117.9 . . ?
C009 C00C C00S 109.1(2) . . ?
C00F C00C C009 109.0(2) . . ?
C00F C00C C00Q 111.15(19) . . ?
C00F C00C C00S 112.7(2) . . ?
C00Q C00C C009 107.14(19) . . ?
C00Q C00C C00S 107.5(2) . . ?
C008 C00D C00G 115.4(2) . . ?
C008 C00D C00I 121.1(2) . 7_656 ?
C00G C00D C00I 123.4(2) . 7_656 ?
C008 C00E C00J 118.9(2) . . ?
C00M C00E C008 117.4(2) . . ?
C00M C00E C00J 123.7(2) . . ?
C00B C00F C00C 121.8(2) . . ?
C00B C00F C00H 115.4(2) . . ?
C00H C00F C00C 122.6(2) . . ?
O003 C00G C00D 117.3(2) . . ?
O003 C00G C00T 121.4(2) . . ?
C00T C00G C00D 121.3(2) . . ?
O004 C00H C00F 116.3(2) . . ?
O004 C00H C00P 121.7(2) . . ?
C00P C00H C00F 122.0(2) . . ?
C00D C00I C009 108.43(18) 7_656 . ?
C00D C00I C00O 112.29(19) 7_656 . ?
C00K C00I C009 107.58(18) . . ?
C00K C00I C00D 111.87(19) . 7_656 ?
C00K C00I C00O 107.6(2) . . ?
C00O C00I C009 108.90(19) . . ?
O005 C00J C00A 122.7(2) . . ?
O005 C00J C00E 121.6(2) . . ?
C00E C00J C00A 115.7(2) . . ?
C00I C00K H00D 109.5 . . ?
C00I C00K H00E 109.5 . . ?
H00D C00K H00E 108.1 . . ?
C00R C00K C00I 110.8(2) . . ?
C00R C00K H00D 109.5 . . ?
C00R C00K H00E 109.5 . . ?
O007 C00L C00A 117.2(2) . . ?
O007 C00L C00P 123.4(2) . . ?
C00A C00L C00P 119.4(2) . . ?
O006 C00M C00E 117.4(2) . . ?
O006 C00M C00T 122.7(2) . . ?
C00E C00M C00T 119.8(2) . . ?
C00I C00O H00F 109.5 . . ?
C00I C00O H00G 109.5 . . ?
H00F C00O H00G 108.1 . . ?
C00U C00O C00I 110.6(2) . . ?
C00U C00O H00F 109.5 . . ?
C00U C00O H00G 109.5 . . ?
C00H C00P C00L 120.7(2) . . ?
C00H C00P H00P 119.7 . . ?
C00L C00P H00P 119.7 . . ?
C00C C00Q H00H 109.4 . . ?
C00C C00Q H00I 109.4 . . ?
H00H C00Q H00I 108.0 . . ?
C00R C00Q C00C 111.0(2) . . ?
C00R C00Q H00H 109.4 . . ?
C00R C00Q H00I 109.4 . . ?
C00K C00R H00R 109.1 . . ?
C00Q C00R C00K 108.7(2) . . ?
C00Q C00R H00R 109.1 . . ?
C00V C00R C00K 110.0(2) . . ?
C00V C00R C00Q 110.8(2) . . ?
C00V C00R H00R 109.1 . . ?
C00C C00S H00J 109.5 . . ?
C00C C00S H00K 109.5 . . ?
H00J C00S H00K 108.1 . . ?
C00U C00S C00C 110.7(2) . . ?
C00U C00S H00J 109.5 . . ?
C00U C00S H00K 109.5 . . ?
C00G C00T C00M 121.0(2) . . ?
C00G C00T H00T 119.5 . . ?
C00M C00T H00T 119.5 . . ?
C00O C00U H00U 109.2 . . ?
C00S C00U C00O 109.8(2) . . ?
C00S C00U H00U 109.2 . . ?
C00V C00U C00O 109.4(2) . . ?
C00V C00U C00S 110.1(2) . . ?
C00V C00U H00U 109.2 . . ?
C00R C00V H00L 110.0 . . ?
C00R C00V H00M 110.0 . . ?
C00U C00V C00R 108.3(2) . . ?
C00U C00V H00L 110.0 . . ?
C00U C00V H00M 110.0 . . ?
H00L C00V H00M 108.4 . . ?
O004 C00W H00N 109.5 . . ?
O004 C00W H00O 109.5 . . ?
O004 C00W H00Q 109.5 . . ?
H00N C00W H00O 109.5 . . ?
H00N C00W H00Q 109.5 . . ?
H00O C00W H00Q 109.5 . . ?
O003 C00X H00S 109.5 . . ?
O003 C00X H00V 109.5 . . ?
O003 C00X H00W 109.5 . . ?
H00S C00X H00V 109.5 . . ?
H00S C00X H00W 109.5 . . ?
H00V C00X H00W 109.5 . . ?
O007 C00Y H00X 109.5 . . ?
O007 C00Y H00Y 109.5 . . ?
O007 C00Y H 109.5 . . ?
H00X C00Y H00Y 109.5 . . ?
H00X C00Y H 109.5 . . ?
H00Y C00Y H 109.5 . . ?
O006 C00Z H00Z 109.5 . . ?
O006 C00Z HA 109.5 . . ?
O006 C00Z HB 109.5 . . ?
H00Z C00Z HA 109.5 . . ?
H00Z C00Z HB 109.5 . . ?
HA C00Z HB 109.5 . . ?
Cl1 C1 H1A 104.5 . . ?
Cl1 C1 H1B 104.5 . . ?
Cl C1 Cl1 130.9(9) 7_656 . ?
Cl C1 H1A 104.5 7_656 . ?
Cl C1 H1B 104.5 7_656 . ?
H1A C1 H1B 105.7 . . ?
C4 C3 C4 26.3(3) . 2_656 ?
C4 C3 C4A 104.4(2) . 2_656 ?
C4 C3 C4A 120.0 . . ?
C4 C3 C5 119.4(6) . . ?
C3A C3 C4 154.9(5) 2_656 . ?
C3A C3 C4 128.6(6) 2_656 2_656 ?
C3A C3 C4A 51.1(3) 2_656 2_656 ?
C3A C3 C4A 36.2(5) 2_656 . ?
C3A C3 C5 84.6(5) 2_656 . ?
C4A C3 C4 95.1(2) . 2_656 ?
C4A C3 C4 79.2(3) 2_656 2_656 ?
C4A C3 C4A 16.0(2) . 2_656 ?
C4A C3 C5 120.6(6) . . ?
C5 C3 C4 142.5(5) . 2_656 ?
C5 C3 C4A 135.7(5) . 2_656 ?
C3 C4 C2 120.0 . . ?
C3 C4 Cl2 118.0(3) . 2_656 ?
C3 C4 O1 144.8(3) . 2_656 ?
C2 C4 Cl2 120.2(3) . 2_656 ?
C2 C4 O1 27.6(3) . 2_656 ?
O1 C4 C3 116.6(5) . . ?
O1 C4 C2 123.3(5) . . ?
O1 C4 Cl2 92.7(3) 2_656 2_656 ?
O1 C4 Cl2 10.7(3) . 2_656 ?
O1 C4 O1 96.8(6) . 2_656 ?
C3 C2 C4 91.7(3) 2_656 . ?
C3 C2 C2A 29.5(2) 2_656 . ?
C3 C2 Cl2 149.9(5) 2_656 . ?
C4 C2 C3 79.3(4) 2_656 2_656 ?
C4 C2 C4 33.4(15) 2_656 . ?
C4 C2 C2A 107.8(5) 2_656 . ?
C4 C2 Cl2 117.7(3) . . ?
C4 C2 Cl2 121.2(6) 2_656 . ?
C4 C2 O1 101.9(10) 2_656 2_656 ?
C2A C2 C4 120.0 . . ?
C2A C2 Cl2 122.3(3) . . ?
O1 C2 C3 144.0(9) 2_656 2_656 ?
O1 C2 C4 109.2(6) 2_656 . ?
O1 C2 C2A 126.8(7) 2_656 . ?
O1 C2 Cl2 22.8(4) 2_656 . ?
Cl3A C2A C4A 140.2(3) . 2_656 ?
Cl3A C2A N1 20.6(4) . 2_656 ?
C3 C2A Cl3A 159.6(10) 2_656 . ?
C3 C2A C4 55.6(7) 2_656 2_656 ?
C3 C2A C2 74.1(6) 2_656 . ?
C3 C2A C3A 49.0(5) 2_656 . ?
C3 C2A C4A 29.2(6) 2_656 2_656 ?
C3 C2A C5 134.4(13) 2_656 2_656 ?
C3 C2A N1 140.7(10) 2_656 2_656 ?
C4 C2A Cl3A 135.9(3) 2_656 . ?
C4 C2A C4A 82.9(3) 2_656 2_656 ?
C4 C2A N1 151.5(6) 2_656 2_656 ?
C2 C2A Cl3A 120.2(3) . . ?
C2 C2A C4 19.4(2) . 2_656 ?
C2 C2A C3A 120.0 . . ?
C2 C2A C4A 99.6(2) . 2_656 ?
C2 C2A N1 139.5(6) . 2_656 ?
C3A C2A Cl3A 119.8(3) . . ?
C3A C2A C4 103.5(2) . 2_656 ?
C3A C2A C4A 20.7(2) . 2_656 ?
C3A C2A N1 100.2(5) . 2_656 ?
C5 C2A Cl3A 26.3(7) 2_656 . ?
C5 C2A C4 151.7(8) 2_656 2_656 ?
C5 C2A C2 142.9(9) 2_656 . ?
C5 C2A C3A 95.9(9) 2_656 . ?
C5 C2A C4A 115.4(8) 2_656 2_656 ?
C5 C2A N1 6.4(8) 2_656 2_656 ?
N1 C2A C4A 120.2(5) 2_656 2_656 ?
O2A C3A C2A 120.1(5) . . ?
O2A C3A C4A 119.8(5) . . ?
O2A C3A C6A 39.9(5) . 2_656 ?
O2A C3A C5 91.3(5) . 2_656 ?
C2A C3A C5 28.9(4) . 2_656 ?
C4A C3A O2A 116.0(5) 2_656 . ?
C4A C3A C2A 122.76(9) 2_656 . ?
C4A C3A C2A 120.0 . . ?
C4A C3A C4A 8.7(9) 2_656 . ?
C4A C3A C6A 76.7(6) 2_656 2_656 ?
C4A C3A C5 148.3(4) . 2_656 ?
C4A C3A C5 149.0(5) 2_656 2_656 ?
C6A C3A C2A 159.9(6) 2_656 . ?
C6A C3A C4A 80.0(6) 2_656 . ?
C6A C3A C5 131.0(7) 2_656 2_656 ?
O2A C4A C6A 101.9(6) 2_656 2_656 ?
C3 C4A O2A 88.1(4) . 2_656 ?
C3 C4A C6A 118.7(7) . . ?
C3 C4A C6A 169.9(5) . 2_656 ?
C3A C4A O2A 151.9(4) . 2_656 ?
C3A C4A C3 120.0 . . ?
C3A C4A C6A 50.0(5) . 2_656 ?
C3A C4A C6A 121.3(7) . . ?
C6A C4A O2A 30.7(5) . 2_656 ?
C6A C4A C6A 71.3(10) . 2_656 ?
O2A C6A C4A 95.4(13) 2_656 . ?
O2A C6A N1A 78.7(11) 2_656 . ?
N1A C6A C4A 174.0(16) . . ?
Cl3A C5 C3 154.6(10) 2_656 . ?
N1 C5 Cl3A 35.6(8) . 2_656 ?
N1 C5 C3 169.8(13) . . ?
C6A N1A O2A 44.4(7) . 2_656 ?
C4 O1 C4 24.4(5) . 2_656 ?
Cl2 O1 C4 156.1(8) 2_656 . ?
Cl2 O1 C4 136.9(6) 2_656 2_656 ?
Cl3A N1 C5 74.9(16) 2_656 . ?

loop_
_geom_bond_atom_site_label_1
_geom_bond_atom_site_label_2
_geom_bond_distance
_geom_bond_site_symmetry_2
_geom_bond_publ_flag
O003 C00G 1.369(3) . ?
O003 C00X 1.416(3) . ?
O004 C00H 1.369(3) . ?
O004 C00W 1.402(4) . ?
O005 C00J 1.219(3) . ?
O006 C00M 1.364(3) . ?
O006 C00Z 1.433(4) . ?
O007 C00L 1.364(3) . ?
O007 C00Y 1.416(4) . ?
C008 H008 0.9300 . ?
C008 C00D 1.383(3) . ?
C008 C00E 1.405(3) . ?
C009 H00A 0.9700 . ?
C009 H00B 0.9700 . ?
C009 C00C 1.541(3) . ?
C009 C00I 1.546(3) . ?
C00A C00B 1.399(4) . ?
C00A C00J 1.496(4) . ?
C00A C00L 1.393(4) . ?
C00B H00C 0.9300 . ?
C00B C00F 1.387(3) . ?
C00C C00F 1.535(3) . ?
C00C C00Q 1.536(3) . ?
C00C C00S 1.545(4) . ?
C00D C00G 1.414(3) . ?
C00D C00I 1.538(3) 7_656 ?
C00E C00J 1.491(4) . ?
C00E C00M 1.391(4) . ?
C00F C00H 1.415(4) . ?
C00G C00T 1.386(4) . ?
C00H C00P 1.379(4) . ?
C00I C00K 1.533(3) . ?
C00I C00O 1.541(4) . ?
C00K H00D 0.9700 . ?
C00K H00E 0.9700 . ?
C00K C00R 1.528(3) . ?
C00L C00P 1.394(4) . ?
C00M C00T 1.392(4) . ?
Cl1 C1 1.586(11) . ?
C00O H00F 0.9700 . ?
C00O H00G 0.9700 . ?
C00O C00U 1.540(4) . ?
C00P H00P 0.9300 . ?
C00Q H00H 0.9700 . ?
C00Q H00I 0.9700 . ?
C00Q C00R 1.528(4) . ?
C00R H00R 0.9800 . ?
C00R C00V 1.524(4) . ?
C00S H00J 0.9700 . ?
C00S H00K 0.9700 . ?
C00S C00U 1.532(4) . ?
C00T H00T 0.9300 . ?
C00U H00U 0.9800 . ?
C00U C00V 1.519(4) . ?
C00V H00L 0.9700 . ?
C00V H00M 0.9700 . ?
C00W H00N 0.9600 . ?
C00W H00O 0.9600 . ?
C00W H00Q 0.9600 . ?
C00X H00S 0.9600 . ?
C00X H00V 0.9600 . ?
C00X H00W 0.9600 . ?
C00Y H00X 0.9600 . ?
C00Y H00Y 0.9600 . ?
C00Y H 0.9600 . ?
C00Z H00Z 0.9600 . ?
C00Z HA 0.9600 . ?
C00Z HB 0.9600 . ?
Cl C1 1.556(9) 7_656 ?
C1 H1A 0.9700 . ?
C1 H1B 0.9700 . ?
Cl3A C2A 1.762(4) . ?
O2A C3A 1.254(8) . ?
C3 C4 1.984(9) 2_656 ?
C3 C4 1.3900 . ?
C3 C3A 1.070(3) 2_656 ?
C3 C4A 1.3900 . ?
C3 C4A 1.785(8) 2_656 ?
C3 C5 1.406(9) . ?
C4 C2 1.3900 . ?
C4 Cl2 2.127(4) 2_656 ?
C4 O1 1.200(7) . ?
C4 O1 1.916(8) 2_656 ?
C2 C2A 1.3900 . ?
C2 Cl2 1.769(4) . ?
C2 O1 0.939(8) 2_656 ?
C2A C3A 1.3900 . ?
C2A C4A 1.962(7) 2_656 ?
C2A C5 0.820(9) 2_656 ?
C2A N1 1.868(16) 2_656 ?
C3A C4A 1.3900 . ?
C3A C4A 0.823(10) 2_656 ?
C3A C6A 1.389(13) 2_656 ?
C3A C5 1.685(10) 2_656 ?
C4A C6A 1.443(11) . ?
C4A C6A 1.786(12) 2_656 ?
C6A N1A 1.090(12) . ?
C5 N1 1.057(15) . ?

loop_
_geom_torsion_atom_site_label_1
_geom_torsion_atom_site_label_2
_geom_torsion_atom_site_label_3
_geom_torsion_atom_site_label_4
_geom_torsion
_geom_torsion_site_symmetry_1
_geom_torsion_site_symmetry_2
_geom_torsion_site_symmetry_3
_geom_torsion_site_symmetry_4
_geom_torsion_publ_flag
O003 C00G C00T C00M 176.8(3) . . . . ?
O004 C00H C00P C00L 178.4(3) . . . . ?
O006 C00M C00T C00G -178.5(3) . . . . ?
O007 C00L C00P C00H -177.2(3) . . . . ?
C008 C00D C00G O003 -176.6(2) . . . . ?
C008 C00D C00G C00T 2.2(4) . . . . ?
C008 C00E C00J O005 137.4(3) . . . . ?
C008 C00E C00J C00A -41.9(3) . . . . ?
C008 C00E C00M O006 179.7(2) . . . . ?
C008 C00E C00M C00T 0.7(4) . . . . ?
C009 C00C C00F C00B 111.2(3) . . . . ?
C009 C00C C00F C00H -63.5(3) . . . . ?
C009 C00C C00Q C00R 59.6(3) . . . . ?
C009 C00C C00S C00U -57.5(3) . . . . ?
C009 C00I C00K C00R -59.0(3) . . . . ?
C009 C00I C00O C00U 57.9(3) . . . . ?
C00A C00B C00F C00C -176.6(2) . . . . ?
C00A C00B C00F C00H -1.5(4) . . . . ?
C00A C00L C00P C00H -1.0(4) . . . . ?
C00B C00A C00J O005 132.4(3) . . . . ?
C00B C00A C00J C00E -48.4(3) . . . . ?
C00B C00A C00L O007 177.4(2) . . . . ?
C00B C00A C00L C00P 0.9(4) . . . . ?
C00B C00F C00H O004 -177.3(2) . . . . ?
C00B C00F C00H C00P 1.4(4) . . . . ?
C00C C009 C00I C00D -179.78(19) . . . 7_656 ?
C00C C009 C00I C00K 59.1(3) . . . . ?
C00C C009 C00I C00O -57.3(2) . . . . ?
C00C C00F C00H O004 -2.2(4) . . . . ?
C00C C00F C00H C00P 176.5(2) . . . . ?
C00C C00Q C00R C00K -61.2(3) . . . . ?
C00C C00Q C00R C00V 59.7(3) . . . . ?
C00C C00S C00U C00O 59.4(3) . . . . ?
C00C C00S C00U C00V -61.1(3) . . . . ?
C00D C008 C00E C00J 178.7(2) . . . . ?
C00D C008 C00E C00M -0.4(4) . . . . ?
C00D C00G C00T C00M -2.0(4) . . . . ?
C00D C00I C00K C00R -178.0(2) 7_656 . . . ?
C00D C00I C00O C00U 178.0(2) 7_656 . . . ?
C00E C008 C00D C00G -1.1(4) . . . . ?
C00E C008 C00D C00I -177.3(2) . . . 7_656 ?
C00E C00M C00T C00G 0.4(4) . . . . ?
C00F C00C C00Q C00R 178.6(2) . . . . ?
C00F C00C C00S C00U -178.8(2) . . . . ?
C00F C00H C00P C00L -0.3(4) . . . . ?
C00I C009 C00C C00F -179.49(19) . . . . ?
C00I C009 C00C C00Q -59.1(2) . . . . ?
C00I C009 C00C C00S 57.0(3) . . . . ?
C00I C00D C00G O003 -0.5(4) 7_656 . . . ?
C00I C00D C00G C00T 178.3(2) 7_656 . . . ?
C00I C00K C00R C00Q 60.8(3) . . . . ?
C00I C00K C00R C00V -60.7(3) . . . . ?
C00I C00O C00U C00S -59.8(3) . . . . ?
C00I C00O C00U C00V 61.1(3) . . . . ?
C00J C00A C00B C00F -179.3(2) . . . . ?
C00J C00A C00L O007 -2.9(4) . . . . ?
C00J C00A C00L C00P -179.4(3) . . . . ?
C00J C00E C00M O006 0.7(4) . . . . ?
C00J C00E C00M C00T -178.3(3) . . . . ?
C00K C00I C00O C00U -58.4(3) . . . . ?
C00K C00R C00V C00U 60.8(3) . . . . ?
C00L C00A C00B C00F 0.3(4) . . . . ?
C00L C00A C00J O005 -47.3(4) . . . . ?
C00L C00A C00J C00E 132.0(3) . . . . ?
C00M C00E C00J O005 -43.6(4) . . . . ?
C00M C00E C00J C00A 137.1(3) . . . . ?
C00O C00I C00K C00R 58.2(3) . . . . ?
C00O C00U C00V C00R -60.8(3) . . . . ?
C00Q C00C C00F C00B -6.7(3) . . . . ?
C00Q C00C C00F C00H 178.6(2) . . . . ?
C00Q C00C C00S C00U 58.4(3) . . . . ?
C00Q C00R C00V C00U -59.4(3) . . . . ?
C00S C00C C00F C00B -127.5(3) . . . . ?
C00S C00C C00F C00H 57.8(3) . . . . ?
C00S C00C C00Q C00R -57.6(3) . . . . ?
C00S C00U C00V C00R 59.9(3) . . . . ?
C00W O004 C00H C00F 175.9(3) . . . . ?
C00W O004 C00H C00P -2.8(4) . . . . ?
C00X O003 C00G C00D 179.2(3) . . . . ?
C00X O003 C00G C00T 0.3(4) . . . . ?
C00Y O007 C00L C00A -173.9(3) . . . . ?
C00Y O007 C00L C00P 2.4(5) . . . . ?
C00Z O006 C00M C00E -163.5(3) . . . . ?
C00Z O006 C00M C00T 15.4(5) . . . . ?
Cl3A C2A C3A O2A -5.0(6) . . . . ?
Cl3A C2A C3A C4A -172.5(11) . . . 2_656 ?
Cl3A C2A C3A C4A 177.9(3) . . . . ?
Cl3A C2A C3A C6A -7.4(17) . . . 2_656 ?
Cl3A C2A C3A C5 -11.8(5) . . . 2_656 ?
O2A C3A C4A O2A 3.7(10) . . . 2_656 ?
O2A C3A C4A C3 -177.2(6) . . . . ?
O2A C3A C4A C6A 1.0(6) . . . 2_656 ?
O2A C3A C4A C6A 4.2(6) . . . . ?
C3 C4 C2 C3 8.7(4) . . . 2_656 ?
C3 C4 C2 C4 76.3(5) . . . 2_656 ?
C3 C4 C2 C2A 0.0 . . . . ?
C3 C4 C2 Cl2 -178.1(5) . . . . ?
C3 C4 C2 O1 158.8(8) . . . 2_656 ?
C3 C4 O1 C4 -153.1(15) . . . 2_656 ?
C3 C4 O1 Cl2 -100.6(18) . . . 2_656 ?
C3 C2 C2A Cl3A 164.2(9) 2_656 . . . ?
C3 C2 C2A C4 16.2(12) 2_656 . . 2_656 ?
C3 C2 C2A C3A -18.0(8) 2_656 . . . ?
C3 C2 C2A C4A -14.5(6) 2_656 . . 2_656 ?
C3 C2 C2A C5 146.0(15) 2_656 . . 2_656 ?
C3 C2 C2A N1 154.8(11) 2_656 . . 2_656 ?
C3 C2A C3A O2A 154.1(13) 2_656 . . . ?
C3 C2A C3A C4A -13.4(10) 2_656 . . 2_656 ?
C3 C2A C3A C4A -23.1(11) 2_656 . . . ?
C3 C2A C3A C6A 152(2) 2_656 . . 2_656 ?
C3 C2A C3A C5 147.3(13) 2_656 . . 2_656 ?
C3 C4A C6A O2A 1.9(11) . . . 2_656 ?
C3 C5 N1 Cl3A 177(6) . . . 2_656 ?
C4 C3 C4 C2 -20.6(8) 2_656 . . . ?
C4 C3 C4 Cl2 144.0(12) 2_656 . . 2_656 ?
C4 C3 C4 O1 -3.7(5) 2_656 . . 2_656 ?
C4 C3 C4 O1 155.9(14) 2_656 . . . ?
C4 C3 C4A O2A 179.6(4) . . . 2_656 ?
C4 C3 C4A O2A -171.4(5) 2_656 . . 2_656 ?
C4 C3 C4A C3A 0.0 . . . . ?
C4 C3 C4A C3A 9.0(4) 2_656 . . . ?
C4 C3 C4A C6A 178.6(7) . . . . ?
C4 C3 C4A C6A 1(3) 2_656 . . 2_656 ?
C4 C3 C4A C6A -172.4(7) 2_656 . . . ?
C4 C3 C4A C6A -8(3) . . . 2_656 ?
C4 C3 C5 Cl3A 4(2) 2_656 . . 2_656 ?
C4 C3 C5 Cl3A 20.9(19) . . . 2_656 ?
C4 C3 C5 N1 -171(7) 2_656 . . . ?
C4 C3 C5 N1 -154(7) . . . . ?
C4 C2 C2A Cl3A 148.0(16) 2_656 . . . ?
C4 C2 C2A Cl3A -177.8(3) . . . . ?
C4 C2 C2A C3 -16.2(12) 2_656 . . 2_656 ?
C4 C2 C2A C3 18.0(8) . . . 2_656 ?
C4 C2 C2A C4 34.2(15) . . . 2_656 ?
C4 C2 C2A C3A -34.2(15) 2_656 . . . ?
C4 C2 C2A C3A 0.0 . . . . ?
C4 C2 C2A C4A 3.4(4) . . . 2_656 ?
C4 C2 C2A C4A -30.7(15) 2_656 . . 2_656 ?
C4 C2 C2A C5 130(2) 2_656 . . 2_656 ?
C4 C2 C2A C5 164.0(11) . . . 2_656 ?
C4 C2 C2A N1 172.7(8) . . . 2_656 ?
C4 C2 C2A N1 138.6(17) 2_656 . . 2_656 ?
C4 C2A C3A O2A 166.1(6) 2_656 . . . ?
C4 C2A C3A C4A -1.4(12) 2_656 . . 2_656 ?
C4 C2A C3A C4A -11.0(5) 2_656 . . . ?
C4 C2A C3A C6A 163.7(16) 2_656 . . 2_656 ?
C4 C2A C3A C5 159.3(9) 2_656 . . 2_656 ?
C2 C4 O1 C4 23.3(8) . . . 2_656 ?
C2 C4 O1 Cl2 75.9(18) . . . 2_656 ?
C2 C2A C3A O2A 177.2(6) . . . . ?
C2 C2A C3A C4A 0.0 . . . . ?
C2 C2A C3A C4A 9.7(11) . . . 2_656 ?
C2 C2A C3A C6A 174.7(17) . . . 2_656 ?
C2 C2A C3A C5 170.4(7) . . . 2_656 ?
C2A C3A C4A O2A -179.1(9) . . . 2_656 ?
C2A C3A C4A C3 0.0 . . . . ?
C2A C3A C4A C6A -178.6(7) . . . . ?
C2A C3A C4A C6A 178.2(6) . . . 2_656 ?
C3A C3 C4 C2 -16(2) 2_656 . . . ?
C3A C3 C4 Cl2 149(2) 2_656 . . 2_656 ?
C3A C3 C4 O1 161(2) 2_656 . . . ?
C3A C3 C4 O1 1(2) 2_656 . . 2_656 ?
C3A C3 C4A O2A -11.7(11) 2_656 . . 2_656 ?
C3A C3 C4A C3A 168.7(15) 2_656 . . . ?
C3A C3 C4A C6A 161(3) 2_656 . . 2_656 ?
C3A C3 C4A C6A -12.7(11) 2_656 . . . ?
C3A C3 C5 Cl3A -151.1(16) 2_656 . . 2_656 ?
C3A C3 C5 N1 34(7) 2_656 . . . ?
C3A C4A C6A O2A -179.5(7) . . . 2_656 ?
C4A C3 C4 C2 -3.9(4) 2_656 . . . ?
C4A C3 C4 C2 0.0 . . . . ?
C4A C3 C4 Cl2 164.6(5) . . . 2_656 ?
C4A C3 C4 Cl2 160.8(6) 2_656 . . 2_656 ?
C4A C3 C4 O1 13.0(8) 2_656 . . 2_656 ?
C4A C3 C4 O1 176.5(7) . . . . ?
C4A C3 C4 O1 172.7(8) 2_656 . . . ?
C4A C3 C4 O1 16.9(6) . . . 2_656 ?
C4A C3 C4A O2A -166.7(19) 2_656 . . 2_656 ?
C4A C3 C4A C3A 13.7(15) 2_656 . . . ?
C4A C3 C4A C6A -168(2) 2_656 . . . ?
C4A C3 C4A C6A 5.7(18) 2_656 . . 2_656 ?
C4A C3 C5 Cl3A -149.4(14) 2_656 . . 2_656 ?
C4A C3 C5 Cl3A -156.0(15) . . . 2_656 ?
C4A C3 C5 N1 35(7) 2_656 . . . ?
C4A C3 C5 N1 29(7) . . . . ?
C4A C2A C3A O2A 167.5(16) 2_656 . . . ?
C4A C2A C3A C4A -9.7(11) 2_656 . . . ?
C4A C2A C3A C6A 165(3) 2_656 . . 2_656 ?
C4A C2A C3A C5 160.7(14) 2_656 . . 2_656 ?
C4A C3A C4A O2A 70.0(14) 2_656 . . 2_656 ?
C4A C3A C4A C3 -111(2) 2_656 . . . ?
C4A C3A C4A C6A 70.5(15) 2_656 . . . ?
C4A C3A C4A C6A 67.2(16) 2_656 . . 2_656 ?
C6A C3A C4A O2A 2.7(7) 2_656 . . 2_656 ?
C6A C3A C4A C3 -178.2(6) 2_656 . . . ?
C6A C3A C4A C6A 3.2(8) 2_656 . . . ?
C6A C4A C6A O2A -176.9(12) 2_656 . . 2_656 ?
Cl2 C4 C2 C3 -155.5(7) 2_656 . . 2_656 ?
Cl2 C4 C2 C4 -87.9(9) 2_656 . . 2_656 ?
Cl2 C4 C2 C2A -164.3(5) 2_656 . . . ?
Cl2 C4 C2 Cl2 17.6(3) 2_656 . . . ?
Cl2 C4 C2 O1 -5.5(6) 2_656 . . 2_656 ?
Cl2 C4 O1 C4 -53(2) 2_656 . . 2_656 ?
Cl2 C2 C2A Cl3A 0.2(5) . . . . ?
Cl2 C2 C2A C3 -164.0(11) . . . 2_656 ?
Cl2 C2 C2A C4 -147.8(19) . . . 2_656 ?
Cl2 C2 C2A C3A 178.0(5) . . . . ?
Cl2 C2 C2A C4A -178.5(5) . . . 2_656 ?
Cl2 C2 C2A C5 -18.0(12) . . . 2_656 ?
Cl2 C2 C2A N1 -9.3(9) . . . 2_656 ?
C5 C3 C4 C2 -176.9(6) . . . . ?
C5 C3 C4 Cl2 -12.3(6) . . . 2_656 ?
C5 C3 C4 O1 -160.0(8) . . . 2_656 ?
C5 C3 C4 O1 -0.4(7) . . . . ?
C5 C3 C4A O2A -3.6(5) . . . 2_656 ?
C5 C3 C4A C3A 176.9(6) . . . . ?
C5 C3 C4A C6A 169(3) . . . 2_656 ?
C5 C3 C4A C6A -4.5(7) . . . . ?
C5 C2A C3A O2A 6.8(8) 2_656 . . . ?
C5 C2A C3A C4A -160.7(14) 2_656 . . 2_656 ?
C5 C2A C3A C4A -170.4(7) 2_656 . . . ?
C5 C2A C3A C6A 4.4(17) 2_656 . . 2_656 ?
C5 C3A C4A O2A 172.0(11) 2_656 . . 2_656 ?
C5 C3A C4A C3 -8.9(6) 2_656 . . . ?
C5 C3A C4A C6A 169.3(9) 2_656 . . 2_656 ?
C5 C3A C4A C6A 172.6(9) 2_656 . . . ?
O1 C4 C2 C3 -167.5(10) . . . 2_656 ?
O1 C4 C2 C3 -150.0(10) 2_656 . . 2_656 ?
O1 C4 C2 C4 -82.4(12) 2_656 . . 2_656 ?
O1 C4 C2 C4 -99.9(12) . . . 2_656 ?
O1 C4 C2 C2A -176.3(8) . . . . ?
O1 C4 C2 C2A -158.8(8) 2_656 . . . ?
O1 C4 C2 Cl2 23.1(4) 2_656 . . . ?
O1 C4 C2 Cl2 5.6(6) . . . . ?
O1 C4 C2 O1 -17.5(8) . . . 2_656 ?
O1 C4 O1 C4 15.2(9) 2_656 . . 2_656 ?
O1 C4 O1 Cl2 67.8(18) 2_656 . . 2_656 ?
O1 C2 C2A Cl3A 27.4(8) 2_656 . . . ?
O1 C2 C2A C3 -136.8(13) 2_656 . . 2_656 ?
O1 C2 C2A C4 -121(2) 2_656 . . 2_656 ?
O1 C2 C2A C3A -154.7(8) 2_656 . . . ?
O1 C2 C2A C4A -151.3(8) 2_656 . . 2_656 ?
O1 C2 C2A C5 9.2(13) 2_656 . . 2_656 ?
O1 C2 C2A N1 18.0(11) 2_656 . . 2_656 ?
N1 C2A C3A O2A 2.0(7) 2_656 . . . ?
N1 C2A C3A C4A -165.5(12) 2_656 . . 2_656 ?
N1 C2A C3A C4A -175.2(5) 2_656 . . . ?
N1 C2A C3A C6A -0.5(17) 2_656 . . 2_656 ?
N1 C2A C3A C5 -4.8(8) 2_656 . . 2_656 ?
